data_1508197
loop_
_publ_author_name
'Ohmatsu, Kohsuke'
'Ito, Mitsunori'
'Kunieda, Tomoatsu'
'Ooi, Takashi'

_publ_section_title
;
 Ion-paired chiral ligands for asymmetric palladium catalysis.
;
_journal_issue 6
_journal_name_full 'Nature chemistry'
_journal_page_first 473
_journal_page_last 477
_journal_paper_doi 10.1038/nchem.1311
_journal_volume 4
_journal_year 2012
_chemical_formula_sum 'C62 H50 N O2 P'
_chemical_formula_weight 872.00
_chemical_name_systematic
; 
 ? 
;
_space_group_IT_number 2
_symmetry_cell_setting triclinic
_symmetry_space_group_name_Hall '-P 1'
_symmetry_space_group_name_H-M 'P -1'
_atom_sites_solution_hydrogens geom
_atom_sites_solution_primary direct
_atom_sites_solution_secondary difmap
_audit_creation_method SHELXL-97
_cell_angle_alpha 67.825(4)
_cell_angle_beta 89.276(4)
_cell_angle_gamma 73.543(4)
_cell_formula_units_Z 2
_cell_length_a 10.736(2)
_cell_length_b 13.918(3)
_cell_length_c 17.475(3)
_cell_measurement_reflns_used 4545
_cell_measurement_temperature 133(2)
_cell_measurement_theta_max 28.0955
_cell_measurement_theta_min 2.4255
_cell_volume 2305.9(8)
_computing_cell_refinement 'Bruker SMART'
_computing_data_collection 'Bruker SMART'
_computing_data_reduction 'Bruker SAINT'
_computing_molecular_graphics 'Bruker SHELXTL'
_computing_publication_material 'Bruker SHELXTL'
_computing_structure_refinement 'SHELXL-97 (Sheldrick, 1997)'
_computing_structure_solution 'SHELXS-97 (Sheldrick, 1990)'
_diffrn_ambient_temperature 133(2)
_diffrn_detector_area_resol_mean 8.366
_diffrn_measured_fraction_theta_full 0.985
_diffrn_measured_fraction_theta_max 0.985
_diffrn_measurement_device_type 'CCD area detector'
_diffrn_measurement_method 'phi and omega scans'
_diffrn_radiation_monochromator graphite
_diffrn_radiation_source 'fine-focus sealed tube'
_diffrn_radiation_type MoK\a
_diffrn_radiation_wavelength 0.71073
_diffrn_reflns_av_R_equivalents 0.0213
_diffrn_reflns_av_sigmaI/netI 0.0484
_diffrn_reflns_limit_h_max 5
_diffrn_reflns_limit_h_min -14
_diffrn_reflns_limit_k_max 18
_diffrn_reflns_limit_k_min -18
_diffrn_reflns_limit_l_max 23
_diffrn_reflns_limit_l_min -23
_diffrn_reflns_number 17117
_diffrn_reflns_theta_full 28.30
_diffrn_reflns_theta_max 28.30
_diffrn_reflns_theta_min 1.27
_diffrn_standards_decay_% 0
_diffrn_standards_number 160
_exptl_absorpt_coefficient_mu 0.107
_exptl_absorpt_correction_T_max 0.9893
_exptl_absorpt_correction_T_min 0.9788
_exptl_absorpt_correction_type empirical
_exptl_crystal_colour yellow
_exptl_crystal_density_diffrn 1.256
_exptl_crystal_density_method 'not measured'
_exptl_crystal_description plate
_exptl_crystal_F_000 920
_exptl_crystal_size_max 0.20
_exptl_crystal_size_mid 0.20
_exptl_crystal_size_min 0.10
_refine_diff_density_max 0.780
_refine_diff_density_min -0.278
_refine_diff_density_rms 0.079
_refine_ls_extinction_method none
_refine_ls_goodness_of_fit_ref 1.047
_refine_ls_hydrogen_treatment constr
_refine_ls_matrix_type full
_refine_ls_number_parameters 599
_refine_ls_number_reflns 11299
_refine_ls_number_restraints 0
_refine_ls_restrained_S_all 1.047
_refine_ls_R_factor_all 0.0887
_refine_ls_R_factor_gt 0.0645
_refine_ls_shift/su_max 0.001
_refine_ls_shift/su_mean 0.000
_refine_ls_structure_factor_coef Fsqd
_refine_ls_weighting_details 'calc w=1/[\s^2^(Fo^2^)+(0.1023P)^2^+0.9474P] where P=(Fo^2^+2Fc^2^)/3'
_refine_ls_weighting_scheme calc
_refine_ls_wR_factor_gt 0.1690
_refine_ls_wR_factor_ref 0.1896
_reflns_number_gt 8302
_reflns_number_total 11299
_reflns_threshold_expression >2sigma(I)
_cod_data_source_file nchem.1311-s2.cif
_cod_data_source_block 1611mit
_cod_depositor_comments
;
The following automatic conversions were performed:

'_symmetry_cell_setting' value 'Triclinic' changed to 'triclinic'
according to /home/saulius/struct/CIF-dictionaries/cif_core.dic
dictionary named 'cif_core.dic' version 2.4.1 from
2010-06-29.

'_exptl_absorpt_correction_type' value 'Empirical'
changed to 'empirical' according to
/home/saulius/struct/CIF-dictionaries/cif_core.dic dictionary named
'cif_core.dic' version 2.4.1 from 2010-06-29.

Automatic conversion script
Id: cif_fix_values 1891 2012-01-12 08:04:46Z andrius 
;
_cod_original_cell_volume 2305.9(7)
_cod_original_sg_symbol_H-M P-1
_cod_database_code 1508197

loop_
_symmetry_equiv_pos_as_xyz
'x, y, z'
'-x, -y, -z'

loop_
_atom_site_label
_atom_site_type_symbol
_atom_site_fract_x
_atom_site_fract_y
_atom_site_fract_z
_atom_site_U_iso_or_equiv
_atom_site_adp_type
_atom_site_occupancy
_atom_site_symmetry_multiplicity
_atom_site_calc_flag
_atom_site_refinement_flags
C1 C 0.10042(19) 0.57136(15) 0.70042(12) 0.0227(4) Uani 1 1 d .
H1A H 0.1733 0.5887 0.7210 0.027 Uiso 1 1 calc R
H1B H 0.0361 0.6410 0.6648 0.027 Uiso 1 1 calc R
C2 C 0.2179(2) 0.57154(19) 0.58005(13) 0.0337(5) Uani 1 1 d .
H2A H 0.2521 0.5321 0.5445 0.051 Uiso 1 1 calc R
H2B H 0.2898 0.5844 0.6048 0.051 Uiso 1 1 calc R
H2C H 0.1540 0.6414 0.5467 0.051 Uiso 1 1 calc R
C3 C 0.0471(2) 0.4841(2) 0.60796(14) 0.0334(5) Uani 1 1 d .
H3A H -0.0205 0.5529 0.5773 0.050 Uiso 1 1 calc R
H3B H 0.0087 0.4355 0.6511 0.050 Uiso 1 1 calc R
H3C H 0.0835 0.4497 0.5696 0.050 Uiso 1 1 calc R
C4 C 0.2515(2) 0.39894(17) 0.69943(13) 0.0287(4) Uani 1 1 d .
H4A H 0.2874 0.3593 0.6642 0.043 Uiso 1 1 calc R
H4B H 0.2089 0.3555 0.7433 0.043 Uiso 1 1 calc R
H4C H 0.3223 0.4125 0.7247 0.043 Uiso 1 1 calc R
C5 C 0.03641(19) 0.51360(15) 0.77354(12) 0.0225(4) Uani 1 1 d .
C6 C 0.09786(19) 0.46324(16) 0.85536(12) 0.0246(4) Uani 1 1 d .
C7 C 0.0324(2) 0.40779(19) 0.91842(14) 0.0337(5) Uani 1 1 d .
H7 H 0.0731 0.3731 0.9739 0.040 Uiso 1 1 calc R
C8 C -0.0904(2) 0.4023(2) 0.90165(15) 0.0392(5) Uani 1 1 d .
H8 H -0.1317 0.3616 0.9450 0.047 Uiso 1 1 calc R
C9 C -0.1527(2) 0.4562(2) 0.82184(15) 0.0371(5) Uani 1 1 d .
H9 H -0.2383 0.4546 0.8104 0.045 Uiso 1 1 calc R
C10 C -0.0902(2) 0.51237(18) 0.75864(13) 0.0296(4) Uani 1 1 d .
H10 H -0.1343 0.5508 0.7041 0.036 Uiso 1 1 calc R
C11 C 0.3117(2) 0.3658(2) 0.98245(14) 0.0345(5) Uani 1 1 d .
C12 C 0.3119(3) 0.3874(2) 1.05392(15) 0.0431(6) Uani 1 1 d .
H12 H 0.2805 0.4602 1.0503 0.052 Uiso 1 1 calc R
C13 C 0.3580(3) 0.3020(3) 1.13101(16) 0.0560(8) Uani 1 1 d .
H13 H 0.3604 0.3174 1.1794 0.067 Uiso 1 1 calc R
C14 C 0.3995(3) 0.1972(3) 1.13763(19) 0.0645(9) Uani 1 1 d .
H14 H 0.4305 0.1396 1.1904 0.077 Uiso 1 1 calc R
C15 C 0.3967(4) 0.1746(3) 1.0676(2) 0.0691(10) Uani 1 1 d .
H15 H 0.4233 0.1013 1.0724 0.083 Uiso 1 1 calc R
C16 C 0.3550(3) 0.2585(2) 0.99001(18) 0.0522(7) Uani 1 1 d .
H16 H 0.3561 0.2423 0.9418 0.063 Uiso 1 1 calc R
C17 C 0.2240(3) 0.5975(2) 0.89422(13) 0.0353(5) Uani 1 1 d .
C18 C 0.1015(3) 0.6712(2) 0.87970(15) 0.0437(6) Uani 1 1 d .
H18 H 0.0280 0.6540 0.8652 0.052 Uiso 1 1 calc R
C19 C 0.0842(4) 0.7711(2) 0.88619(17) 0.0589(8) Uani 1 1 d .
H19 H -0.0003 0.8224 0.8746 0.071 Uiso 1 1 calc R
C20 C 0.1910(4) 0.7950(3) 0.90957(16) 0.0610(10) Uani 1 1 d .
H20 H 0.1798 0.8627 0.9142 0.073 Uiso 1 1 calc R
C21 C 0.3131(4) 0.7204(3) 0.92602(19) 0.0613(9) Uani 1 1 d .
H21 H 0.3859 0.7356 0.9439 0.074 Uiso 1 1 calc R
C22 C 0.3300(3) 0.6250(3) 0.91672(17) 0.0510(7) Uani 1 1 d .
H22 H 0.4155 0.5759 0.9257 0.061 Uiso 1 1 calc R
C23 C 0.25163(18) 0.24284(14) 0.45320(12) 0.0210(4) Uani 1 1 d .
C24 C 0.22148(19) 0.24605(15) 0.53041(13) 0.0239(4) Uani 1 1 d .
C25 C 0.1270(2) 0.19574(16) 0.57428(13) 0.0271(4) Uani 1 1 d .
C26 C 0.0569(2) 0.15480(16) 0.53636(13) 0.0285(4) Uani 1 1 d .
H26 H -0.0067 0.1236 0.5651 0.034 Uiso 1 1 calc R
C27 C -0.0013(2) 0.12111(17) 0.41486(15) 0.0332(5) Uani 1 1 d .
H27 H -0.0677 0.0931 0.4427 0.040 Uiso 1 1 calc R
C28 C 0.0168(2) 0.12513(18) 0.33649(15) 0.0348(5) Uani 1 1 d .
H28 H -0.0361 0.0996 0.3102 0.042 Uiso 1 1 calc R
C29 C 0.1140(2) 0.16722(17) 0.29496(14) 0.0299(4) Uani 1 1 d .
H29 H 0.1270 0.1697 0.2404 0.036 Uiso 1 1 calc R
C30 C 0.19060(19) 0.20477(15) 0.33184(12) 0.0239(4) Uani 1 1 d .
H30 H 0.2546 0.2342 0.3019 0.029 Uiso 1 1 calc R
C31 C 0.17649(18) 0.20068(14) 0.41383(12) 0.0220(4) Uani 1 1 d .
C32 C 0.0769(2) 0.15783(15) 0.45542(13) 0.0259(4) Uani 1 1 d .
C33 C 0.35466(18) 0.28904(15) 0.40945(12) 0.0202(4) Uani 1 1 d .
C34 C 0.35032(18) 0.39563(15) 0.39676(12) 0.0230(4) Uani 1 1 d .
C35 C 0.43293(19) 0.44781(15) 0.34093(13) 0.0239(4) Uani 1 1 d .
C36 C 0.52325(19) 0.38910(16) 0.30638(12) 0.0237(4) Uani 1 1 d .
H36 H 0.5735 0.4250 0.2667 0.028 Uiso 1 1 calc R
C37 C 0.6484(2) 0.21357(17) 0.30013(13) 0.0266(4) Uani 1 1 d .
H37 H 0.7041 0.2479 0.2644 0.032 Uiso 1 1 calc R
C38 C 0.6700(2) 0.10366(17) 0.32411(14) 0.0293(4) Uani 1 1 d .
H38 H 0.7402 0.0623 0.3051 0.035 Uiso 1 1 calc R
C39 C 0.5879(2) 0.05261(16) 0.37691(13) 0.0265(4) Uani 1 1 d .
H39 H 0.6038 -0.0236 0.3943 0.032 Uiso 1 1 calc R
C40 C 0.48478(19) 0.11208(15) 0.40351(12) 0.0228(4) Uani 1 1 d .
H40 H 0.4294 0.0762 0.4383 0.027 Uiso 1 1 calc R
C41 C 0.45886(18) 0.22579(15) 0.38028(11) 0.0203(4) Uani 1 1 d .
C42 C 0.54390(19) 0.27657(15) 0.32802(12) 0.0223(4) Uani 1 1 d .
C43 C 0.2110(2) 0.14320(18) 0.72023(14) 0.0334(5) Uani 1 1 d .
H43 H 0.2972 0.1291 0.7043 0.040 Uiso 1 1 calc R
C44 C 0.1078(2) 0.18474(17) 0.66114(14) 0.0316(5) Uani 1 1 d .
C45 C -0.0211(3) 0.2113(2) 0.68571(17) 0.0476(6) Uani 1 1 d .
H45 H -0.0944 0.2418 0.6450 0.057 Uiso 1 1 calc R
C46 C -0.0400(3) 0.1933(3) 0.76695(19) 0.0576(8) Uani 1 1 d .
H46 H -0.1262 0.2131 0.7817 0.069 Uiso 1 1 calc R
C47 C 0.0496(4) 0.1206(3) 0.9148(2) 0.0616(8) Uani 1 1 d .
H47 H -0.0352 0.1391 0.9318 0.074 Uiso 1 1 calc R
C48 C 0.1543(4) 0.0704(3) 0.9722(2) 0.0667(9) Uani 1 1 d .
H48 H 0.1420 0.0529 1.0293 0.080 Uiso 1 1 calc R
C49 C 0.2800(4) 0.0439(3) 0.94941(19) 0.0646(9) Uani 1 1 d .
H49 H 0.3525 0.0077 0.9909 0.078 Uiso 1 1 calc R
C50 C 0.3000(3) 0.0696(2) 0.86726(17) 0.0521(7) Uani 1 1 d .
H50 H 0.3864 0.0531 0.8521 0.062 Uiso 1 1 calc R
C51 C 0.1931(3) 0.12037(18) 0.80531(15) 0.0377(5) Uani 1 1 d .
C52 C 0.0645(3) 0.1468(2) 0.82760(17) 0.0451(6) Uani 1 1 d .
C53 C 0.4102(2) 0.60698(18) 0.37940(15) 0.0322(5) Uani 1 1 d .
H53 H 0.4119 0.5605 0.4358 0.039 Uiso 1 1 calc R
C54 C 0.41936(19) 0.56492(16) 0.31967(14) 0.0274(4) Uani 1 1 d .
C55 C 0.4197(2) 0.63499(17) 0.23559(15) 0.0321(5) Uani 1 1 d .
H55 H 0.4282 0.6066 0.1935 0.039 Uiso 1 1 calc R
C56 C 0.4080(2) 0.74284(18) 0.21449(16) 0.0358(5) Uani 1 1 d .
H56 H 0.4084 0.7882 0.1581 0.043 Uiso 1 1 calc R
C57 C 0.3788(3) 0.8997(2) 0.25623(19) 0.0452(6) Uani 1 1 d .
H57 H 0.3760 0.9477 0.2002 0.054 Uiso 1 1 calc R
C58 C 0.3670(3) 0.9385(2) 0.3166(2) 0.0532(7) Uani 1 1 d .
H58 H 0.3557 1.0137 0.3023 0.064 Uiso 1 1 calc R
C59 C 0.3711(3) 0.8700(2) 0.4007(2) 0.0494(7) Uani 1 1 d .
H59 H 0.3632 0.8987 0.4425 0.059 Uiso 1 1 calc R
C60 C 0.3866(3) 0.7618(2) 0.42149(18) 0.0429(6) Uani 1 1 d .
H60 H 0.3896 0.7153 0.4780 0.051 Uiso 1 1 calc R
C61 C 0.3983(2) 0.71852(18) 0.35940(16) 0.0346(5) Uani 1 1 d .
C62 C 0.3954(2) 0.78672(18) 0.27519(16) 0.0356(5) Uani 1 1 d .
N1 N 0.15339(16) 0.50544(13) 0.64755(10) 0.0225(3) Uani 1 1 d .
O1 O 0.27626(15) 0.29741(12) 0.56391(9) 0.0294(3) Uani 1 1 d .
H1 H 0.2817 0.3553 0.5266 0.044 Uiso 1 1 calc R
O2 O 0.26755(14) 0.45040(11) 0.43411(10) 0.0289(3) Uani 1 1 d .
P1 P 0.26105(5) 0.47096(5) 0.87754(3) 0.02952(15) Uani 1 1 d .

loop_
_atom_site_aniso_label
_atom_site_aniso_U_11
_atom_site_aniso_U_22
_atom_site_aniso_U_33
_atom_site_aniso_U_23
_atom_site_aniso_U_13
_atom_site_aniso_U_12
C1 0.0241(9) 0.0206(9) 0.0227(9) -0.0102(7) 0.0004(7) -0.0031(7)
C2 0.0377(12) 0.0391(12) 0.0246(10) -0.0128(9) 0.0085(9) -0.0117(10)
C3 0.0224(10) 0.0474(13) 0.0369(12) -0.0276(10) -0.0043(9) -0.0042(9)
C4 0.0238(10) 0.0269(10) 0.0319(11) -0.0144(8) -0.0040(8) 0.0021(8)
C5 0.0206(9) 0.0223(9) 0.0260(9) -0.0124(8) 0.0024(7) -0.0042(7)
C6 0.0213(9) 0.0287(10) 0.0249(9) -0.0115(8) 0.0009(7) -0.0077(8)
C7 0.0310(11) 0.0394(12) 0.0272(10) -0.0073(9) 0.0021(9) -0.0133(10)
C8 0.0350(12) 0.0477(14) 0.0361(12) -0.0106(11) 0.0100(10) -0.0226(11)
C9 0.0244(11) 0.0499(14) 0.0422(13) -0.0204(11) 0.0031(9) -0.0155(10)
C10 0.0239(10) 0.0351(11) 0.0302(10) -0.0159(9) -0.0017(8) -0.0048(9)
C11 0.0291(11) 0.0426(13) 0.0269(10) -0.0057(9) -0.0030(9) -0.0141(10)
C12 0.0392(13) 0.0578(16) 0.0280(11) -0.0105(11) 0.0033(10) -0.0167(12)
C13 0.0537(17) 0.080(2) 0.0264(12) -0.0053(13) -0.0004(11) -0.0304(16)
C14 0.063(2) 0.064(2) 0.0416(16) 0.0120(14) -0.0157(14) -0.0256(17)
C15 0.080(2) 0.0460(17) 0.061(2) 0.0016(15) -0.0249(17) -0.0187(16)
C16 0.0627(18) 0.0449(15) 0.0427(14) -0.0089(12) -0.0145(13) -0.0171(14)
C17 0.0464(14) 0.0422(13) 0.0219(10) -0.0080(9) 0.0037(9) -0.0262(11)
C18 0.0606(17) 0.0341(12) 0.0341(12) -0.0104(10) -0.0146(11) -0.0139(12)
C19 0.091(2) 0.0394(14) 0.0405(14) -0.0145(12) -0.0194(15) -0.0122(15)
C20 0.118(3) 0.0489(16) 0.0335(13) -0.0153(12) 0.0053(16) -0.051(2)
C21 0.077(2) 0.083(2) 0.0556(18) -0.0367(17) 0.0209(17) -0.058(2)
C22 0.0539(17) 0.075(2) 0.0470(15) -0.0308(14) 0.0168(13) -0.0436(16)
C23 0.0182(9) 0.0161(8) 0.0271(9) -0.0078(7) 0.0023(7) -0.0036(7)
C24 0.0193(9) 0.0198(9) 0.0316(10) -0.0114(8) 0.0025(8) -0.0027(7)
C25 0.0241(10) 0.0220(9) 0.0311(10) -0.0090(8) 0.0056(8) -0.0027(8)
C26 0.0250(10) 0.0220(9) 0.0348(11) -0.0062(8) 0.0063(8) -0.0084(8)
C27 0.0289(11) 0.0263(10) 0.0413(12) -0.0052(9) -0.0014(9) -0.0145(9)
C28 0.0336(12) 0.0273(11) 0.0438(13) -0.0108(9) -0.0080(10) -0.0135(9)
C29 0.0296(11) 0.0266(10) 0.0331(11) -0.0115(9) -0.0025(9) -0.0077(9)
C30 0.0215(9) 0.0185(9) 0.0295(10) -0.0079(8) -0.0007(8) -0.0048(7)
C31 0.0190(9) 0.0148(8) 0.0285(10) -0.0059(7) -0.0001(7) -0.0031(7)
C32 0.0236(10) 0.0176(9) 0.0329(10) -0.0054(8) 0.0015(8) -0.0071(8)
C33 0.0170(8) 0.0182(8) 0.0252(9) -0.0087(7) 0.0002(7) -0.0045(7)
C34 0.0167(9) 0.0207(9) 0.0316(10) -0.0115(8) -0.0024(7) -0.0035(7)
C35 0.0198(9) 0.0192(9) 0.0322(10) -0.0094(8) -0.0021(8) -0.0061(7)
C36 0.0194(9) 0.0225(9) 0.0289(10) -0.0078(8) 0.0011(7) -0.0090(7)
C37 0.0242(10) 0.0284(10) 0.0303(10) -0.0138(8) 0.0067(8) -0.0095(8)
C38 0.0245(10) 0.0285(10) 0.0371(11) -0.0171(9) 0.0088(9) -0.0057(8)
C39 0.0267(10) 0.0188(9) 0.0326(10) -0.0106(8) 0.0038(8) -0.0037(8)
C40 0.0217(9) 0.0197(9) 0.0254(9) -0.0075(7) 0.0015(7) -0.0055(7)
C41 0.0186(9) 0.0194(9) 0.0219(9) -0.0077(7) -0.0017(7) -0.0045(7)
C42 0.0205(9) 0.0209(9) 0.0253(9) -0.0086(7) 0.0000(7) -0.0065(7)
C43 0.0365(12) 0.0269(10) 0.0384(12) -0.0155(9) 0.0104(10) -0.0087(9)
C44 0.0354(12) 0.0241(10) 0.0372(12) -0.0133(9) 0.0112(9) -0.0105(9)
C45 0.0356(13) 0.0602(17) 0.0474(15) -0.0225(13) 0.0159(11) -0.0131(12)
C46 0.0413(15) 0.077(2) 0.0585(18) -0.0311(16) 0.0252(14) -0.0173(15)
C47 0.076(2) 0.069(2) 0.0537(18) -0.0318(16) 0.0305(17) -0.0328(18)
C48 0.103(3) 0.071(2) 0.0412(16) -0.0269(15) 0.0189(18) -0.042(2)
C49 0.084(2) 0.075(2) 0.0417(16) -0.0235(15) 0.0066(16) -0.0333(19)
C50 0.0550(17) 0.0595(18) 0.0433(15) -0.0217(13) 0.0045(13) -0.0171(14)
C51 0.0453(14) 0.0281(11) 0.0421(13) -0.0145(10) 0.0068(11) -0.0134(10)
C52 0.0510(16) 0.0417(14) 0.0494(15) -0.0217(12) 0.0205(13) -0.0192(12)
C53 0.0261(11) 0.0274(10) 0.0462(13) -0.0156(9) 0.0050(9) -0.0113(9)
C54 0.0167(9) 0.0204(9) 0.0458(12) -0.0127(9) 0.0009(8) -0.0065(7)
C55 0.0229(10) 0.0264(10) 0.0450(13) -0.0113(9) -0.0005(9) -0.0080(8)
C56 0.0279(11) 0.0263(11) 0.0466(13) -0.0065(10) 0.0013(10) -0.0091(9)
C57 0.0373(13) 0.0280(12) 0.0681(18) -0.0157(12) 0.0029(12) -0.0108(10)
C58 0.0423(15) 0.0314(13) 0.092(2) -0.0308(15) 0.0015(15) -0.0107(11)
C59 0.0464(15) 0.0414(14) 0.0730(19) -0.0337(14) 0.0060(14) -0.0164(12)
C60 0.0402(14) 0.0386(13) 0.0588(16) -0.0266(12) 0.0038(12) -0.0146(11)
C61 0.0218(10) 0.0318(11) 0.0548(14) -0.0222(10) 0.0039(10) -0.0076(9)
C62 0.0204(10) 0.0271(11) 0.0553(14) -0.0123(10) 0.0024(10) -0.0064(8)
N1 0.0185(8) 0.0257(8) 0.0227(8) -0.0118(7) -0.0013(6) -0.0023(6)
O1 0.0288(8) 0.0326(8) 0.0350(8) -0.0197(6) 0.0088(6) -0.0130(6)
O2 0.0220(7) 0.0227(7) 0.0470(9) -0.0201(6) 0.0084(6) -0.0057(6)
P1 0.0256(3) 0.0399(3) 0.0225(3) -0.0083(2) -0.0006(2) -0.0142(2)

loop_
_atom_type_symbol
_atom_type_description
_atom_type_scat_dispersion_real
_atom_type_scat_dispersion_imag
_atom_type_scat_source
C C 0.0033 0.0016 'International Tables Vol C Tables 4.2.6.8 and 6.1.1.4'
H H 0.0000 0.0000 'International Tables Vol C Tables 4.2.6.8 and 6.1.1.4'
N N 0.0061 0.0033 'International Tables Vol C Tables 4.2.6.8 and 6.1.1.4'
O O 0.0106 0.0060 'International Tables Vol C Tables 4.2.6.8 and 6.1.1.4'
P P 0.1023 0.0942 'International Tables Vol C Tables 4.2.6.8 and 6.1.1.4'

loop_
_geom_angle_atom_site_label_1
_geom_angle_atom_site_label_2
_geom_angle_atom_site_label_3
_geom_angle
C5 C1 N1 113.75(15)
C10 C5 C6 119.26(18)
C10 C5 C1 117.83(18)
C6 C5 C1 122.90(18)
C7 C6 C5 118.52(19)
C7 C6 P1 121.38(16)
C5 C6 P1 120.10(15)
C8 C7 C6 121.3(2)
C9 C8 C7 119.9(2)
C8 C9 C10 119.7(2)
C9 C10 C5 121.2(2)
C16 C11 C12 118.7(2)
C16 C11 P1 117.28(19)
C12 C11 P1 124.0(2)
C11 C12 C13 119.9(3)
C14 C13 C12 120.8(3)
C13 C14 C15 119.8(3)
C14 C15 C16 120.4(3)
C15 C16 C11 120.4(3)
C18 C17 C22 118.1(2)
C18 C17 P1 124.51(18)
C22 C17 P1 117.1(2)
C17 C18 C19 120.5(3)
C20 C19 C18 119.7(3)
C21 C20 C19 119.8(3)
C22 C21 C20 120.2(3)
C21 C22 C17 121.5(3)
C24 C23 C31 119.00(17)
C24 C23 C33 120.79(17)
C31 C23 C33 120.09(17)
O1 C24 C23 120.98(18)
O1 C24 C25 118.68(18)
C23 C24 C25 120.32(18)
C26 C25 C24 119.71(19)
C26 C25 C44 119.46(19)
C24 C25 C44 120.81(19)
C25 C26 C32 121.59(19)
C28 C27 C32 121.2(2)
C27 C28 C29 119.5(2)
C30 C29 C28 121.0(2)
C29 C30 C31 121.49(19)
C30 C31 C32 116.99(18)
C30 C31 C23 122.97(18)
C32 C31 C23 119.94(18)
C26 C32 C27 121.11(19)
C26 C32 C31 119.03(19)
C27 C32 C31 119.85(19)
C34 C33 C41 119.14(17)
C34 C33 C23 119.89(16)
C41 C33 C23 120.96(16)
O2 C34 C33 120.51(18)
O2 C34 C35 119.56(17)
C33 C34 C35 119.90(17)
C36 C35 C34 119.30(17)
C36 C35 C54 120.14(18)
C34 C35 C54 120.55(17)
C35 C36 C42 121.97(18)
C38 C37 C42 120.88(19)
C37 C38 C39 119.74(19)
C40 C39 C38 120.48(18)
C39 C40 C41 121.66(18)
C40 C41 C42 117.53(17)
C40 C41 C33 122.75(17)
C42 C41 C33 119.69(16)
C36 C42 C37 121.56(18)
C36 C42 C41 118.74(17)
C37 C42 C41 119.69(17)
C44 C43 C51 121.5(2)
C43 C44 C45 118.3(2)
C43 C44 C25 121.1(2)
C45 C44 C25 120.5(2)
C46 C45 C44 120.9(3)
C45 C46 C52 120.8(3)
C48 C47 C52 120.9(3)
C47 C48 C49 121.1(3)
C50 C49 C48 120.4(3)
C49 C50 C51 120.3(3)
C50 C51 C52 119.9(2)
C50 C51 C43 121.3(2)
C52 C51 C43 118.7(2)
C46 C52 C51 119.7(2)
C46 C52 C47 123.0(3)
C51 C52 C47 117.3(3)
C54 C53 C61 121.8(2)
C53 C54 C55 118.46(19)
C53 C54 C35 121.7(2)
C55 C54 C35 119.86(19)
C56 C55 C54 121.0(2)
C55 C56 C62 120.7(2)
C58 C57 C62 121.0(3)
C57 C58 C59 121.4(2)
C60 C59 C58 119.5(3)
C59 C60 C61 120.5(3)
C62 C61 C60 120.1(2)
C62 C61 C53 118.5(2)
C60 C61 C53 121.4(2)
C56 C62 C61 119.6(2)
C56 C62 C57 123.0(2)
C61 C62 C57 117.4(2)
C3 N1 C2 108.24(16)
C3 N1 C4 109.11(16)
C2 N1 C4 109.58(16)
C3 N1 C1 112.14(15)
C2 N1 C1 107.21(15)
C4 N1 C1 110.50(15)
C17 P1 C11 103.37(11)
C17 P1 C6 102.77(11)
C11 P1 C6 102.01(10)

loop_
_geom_bond_atom_site_label_1
_geom_bond_atom_site_label_2
_geom_bond_distance
C1 C5 1.506(3)
C1 N1 1.533(2)
C2 N1 1.496(3)
C3 N1 1.496(3)
C4 N1 1.501(3)
C5 C10 1.393(3)
C5 C6 1.406(3)
C6 C7 1.396(3)
C6 P1 1.840(2)
C7 C8 1.383(3)
C8 C9 1.380(3)
C9 C10 1.382(3)
C11 C16 1.388(4)
C11 C12 1.390(3)
C11 P1 1.830(2)
C12 C13 1.395(4)
C13 C14 1.359(5)
C14 C15 1.376(5)
C15 C16 1.387(4)
C17 C18 1.377(4)
C17 C22 1.402(3)
C17 P1 1.826(3)
C18 C19 1.397(4)
C19 C20 1.386(5)
C20 C21 1.376(5)
C21 C22 1.359(4)
C23 C24 1.398(3)
C23 C31 1.434(3)
C23 C33 1.494(3)
C24 O1 1.328(2)
C24 C25 1.444(3)
C25 C26 1.368(3)
C25 C44 1.485(3)
C26 C32 1.415(3)
C27 C28 1.363(3)
C27 C32 1.415(3)
C28 C29 1.402(3)
C29 C30 1.369(3)
C30 C31 1.420(3)
C31 C32 1.429(3)
C33 C34 1.402(3)
C33 C41 1.433(3)
C34 O2 1.332(2)
C34 C35 1.440(3)
C35 C36 1.372(3)
C35 C54 1.492(3)
C36 C42 1.415(3)
C37 C38 1.374(3)
C37 C42 1.420(3)
C38 C39 1.405(3)
C39 C40 1.373(3)
C40 C41 1.420(3)
C41 C42 1.423(3)
C43 C44 1.358(3)
C43 C51 1.421(3)
C44 C45 1.432(3)
C45 C46 1.369(4)
C46 C52 1.379(4)
C47 C48 1.347(5)
C47 C52 1.444(4)
C48 C49 1.390(5)
C49 C50 1.372(4)
C50 C51 1.408(4)
C51 C52 1.414(4)
C53 C54 1.367(3)
C53 C61 1.424(3)
C54 C55 1.425(3)
C55 C56 1.372(3)
C56 C62 1.398(4)
C57 C58 1.345(4)
C57 C62 1.436(3)
C58 C59 1.411(4)
C59 C60 1.370(4)
C60 C61 1.415(3)
C61 C62 1.413(4)

loop_
_geom_hbond_atom_site_label_D
_geom_hbond_atom_site_label_H
_geom_hbond_atom_site_label_A
_geom_hbond_distance_DH
_geom_hbond_distance_HA
_geom_hbond_distance_DA
_geom_hbond_angle_DHA
O1 H1 O2 0.84 1.63 2.436(2) 159.1

loop_
_cod_related_entry_id
_cod_related_entry_database
_cod_related_entry_code
1 ChemSpider 30651962
